data_7111788
loop_
_publ_author_name
'Davies, Caroline J. E.'
'Page, Michael J.'
'Ellul, Charles E.'
'Mahon, Mary F.'
'Whittlesey, Michael K.'

_publ_section_title
;
 Ni(i) and Ni(ii) ring-expanded N-heterocyclic carbene complexes: C--H
 activation, indole elimination and catalytic hydrodehalogenation
;
_journal_issue 28
_journal_name_full 'Chemical Communications'
_journal_page_first 5151
_journal_page_last 5153
_journal_paper_doi 10.1039/c0cc01335h
_journal_volume 46
_journal_year 2010
_chemical_formula_sum 'C22 H26 N2'
_chemical_formula_weight 318.45
_chemical_name_systematic
;
?
;
_space_group_IT_number 14
_symmetry_cell_setting monoclinic
_symmetry_space_group_name_Hall '-P 2yn'
_symmetry_space_group_name_H-M 'P 1 21/n 1'
_atom_sites_solution_hydrogens geom
_atom_sites_solution_primary direct
_atom_sites_solution_secondary difmap
_audit_creation_method SHELXL-97
_cell_angle_alpha 90.00
_cell_angle_beta 93.5110(10)
_cell_angle_gamma 90.00
_cell_formula_units_Z 4
_cell_length_a 12.7360(2)
_cell_length_b 7.7970(1)
_cell_length_c 18.0210(4)
_cell_measurement_reflns_used 22858
_cell_measurement_temperature 150(2)
_cell_measurement_theta_max 27.485
_cell_measurement_theta_min 2.910
_cell_volume 1786.17(5)
_computing_cell_refinement 'HKL Scalepack (Otwinowski & Minor 1997)'
_computing_data_collection 'Collect (Bruker AXS BV 1997-2004)'
_computing_data_reduction 'Denzo & Scalepack (Otwinowski, Minor 1997)'
_computing_molecular_graphics 'ORTEX (P.McArdle 1995)'
_computing_publication_material 'SHELXL-97/2 (Sheldrick 1997)'
_computing_structure_refinement 'SHELXL-97/2 (Sheldrick 1997)'
_computing_structure_solution 'SHELXS-97 (Sheldrick 1990)'
_diffrn_ambient_temperature 150(2)
_diffrn_measured_fraction_theta_full 0.996
_diffrn_measured_fraction_theta_max 0.996
_diffrn_measurement_device_type '95mm CCD camera on \k-goniostat'
_diffrn_radiation_monochromator 'horizonally mounted graphite crystal'
_diffrn_radiation_source 'fine-focus sealed tube'
_diffrn_radiation_type MoK\a
_diffrn_radiation_wavelength 0.71073
_diffrn_reflns_av_R_equivalents 0.0438
_diffrn_reflns_av_sigmaI/netI 0.0285
_diffrn_reflns_limit_h_max 16
_diffrn_reflns_limit_h_min -16
_diffrn_reflns_limit_k_max 10
_diffrn_reflns_limit_k_min -10
_diffrn_reflns_limit_l_max 23
_diffrn_reflns_limit_l_min -23
_diffrn_reflns_number 33532
_diffrn_reflns_theta_full 27.48
_diffrn_reflns_theta_max 27.48
_diffrn_reflns_theta_min 3.67
_exptl_absorpt_coefficient_mu 0.069
_exptl_absorpt_correction_T_max 0.992
_exptl_absorpt_correction_T_min 0.943
_exptl_absorpt_correction_type multi-scan
_exptl_absorpt_process_details
;
multi-scan from symmetry-related measurements
Sortav (Blessing 1995)
;
_exptl_crystal_colour colorless
_exptl_crystal_density_diffrn 1.184
_exptl_crystal_density_method 'not measured'
_exptl_crystal_description block
_exptl_crystal_F_000 688
_exptl_crystal_size_max 0.25
_exptl_crystal_size_mid 0.20
_exptl_crystal_size_min 0.15
_refine_diff_density_max 0.231
_refine_diff_density_min -0.205
_refine_diff_density_rms 0.037
_refine_ls_extinction_coef 0.013(2)
_refine_ls_extinction_expression Fc^*^=kFc[1+0.001xFc^2^\l^3^/sin(2\q)]^-1/4^
_refine_ls_extinction_method SHELXL
_refine_ls_goodness_of_fit_ref 1.050
_refine_ls_hydrogen_treatment constr
_refine_ls_matrix_type full
_refine_ls_number_parameters 219
_refine_ls_number_reflns 4088
_refine_ls_number_restraints 0
_refine_ls_restrained_S_all 1.050
_refine_ls_R_factor_all 0.0608
_refine_ls_R_factor_gt 0.0440
_refine_ls_shift/su_max 0.000
_refine_ls_shift/su_mean 0.000
_refine_ls_structure_factor_coef Fsqd
_refine_ls_weighting_details 'calc w=1/[\s^2^(Fo^2^)+(0.0542P)^2^+0.5429P] where P=(Fo^2^+2Fc^2^)/3'
_refine_ls_weighting_scheme calc
_refine_ls_wR_factor_gt 0.1076
_refine_ls_wR_factor_ref 0.1190
_reflns_number_gt 3241
_reflns_number_total 4088
_reflns_threshold_expression >2sigma(I)
_cod_data_source_file C0CC01335Hsup1.cif
_cod_data_source_block k10mkw8
_cod_depositor_comments
;
The following automatic conversions were performed:

'_symmetry_cell_setting' value 'Monoclinic' changed to 'monoclinic'
according to /home/saulius/struct/CIF-dictionaries/cif_core.dic
dictionary named 'cif_core.dic' version 2.4.2 from 2011-04-26.

Automatic conversion script
Id: cif_fix_values 1891 2012-01-12 08:04:46Z andrius 
;
_cod_original_sg_symbol_H-M P21/n
_cod_database_code 7111788

loop_
_symmetry_equiv_pos_as_xyz
'x, y, z'
'-x+1/2, y+1/2, -z+1/2'
'-x, -y, -z'
'x-1/2, -y-1/2, z-1/2'

loop_
_atom_site_label
_atom_site_type_symbol
_atom_site_fract_x
_atom_site_fract_y
_atom_site_fract_z
_atom_site_U_iso_or_equiv
_atom_site_adp_type
_atom_site_occupancy
_atom_site_symmetry_multiplicity
_atom_site_calc_flag
_atom_site_refinement_flags
N1 N 0.06793(8) -0.00821(14) 0.19542(6) 0.0291(3) Uani 1 1 d .
N2 N 0.21323(8) 0.09661(14) 0.13068(6) 0.0261(2) Uani 1 1 d .
C1 C 0.11057(10) 0.11374(16) 0.15103(7) 0.0254(3) Uani 1 1 d .
C2 C 0.12435(11) -0.16718(18) 0.21302(9) 0.0362(3) Uani 1 1 d .
H2A H 0.1096 -0.2516 0.1727 0.043 Uiso 1 1 calc R
H2B H 0.1001 -0.2161 0.2597 0.043 Uiso 1 1 calc R
C3 C 0.24065(11) -0.13235(19) 0.22171(8) 0.0378(3) Uani 1 1 d .
H3A H 0.2787 -0.2415 0.2316 0.045 Uiso 1 1 calc R
H3B H 0.2556 -0.0556 0.2648 0.045 Uiso 1 1 calc R
C4 C 0.27961(11) -0.04981(18) 0.15257(8) 0.0338(3) Uani 1 1 d .
H4A H 0.3532 -0.0112 0.1624 0.041 Uiso 1 1 calc R
H4B H 0.2781 -0.1347 0.1117 0.041 Uiso 1 1 calc R
C5 C 0.23765(10) 0.23933(16) 0.08788(7) 0.0253(3) Uani 1 1 d .
C6 C 0.14728(10) 0.34637(16) 0.08340(7) 0.0253(3) Uani 1 1 d .
C7 C 0.06812(10) 0.26451(16) 0.12375(7) 0.0269(3) Uani 1 1 d .
H7 H -0.0007 0.3064 0.1304 0.032 Uiso 1 1 calc R
C8 C 0.32804(10) 0.28050(17) 0.05108(7) 0.0291(3) Uani 1 1 d .
C9 C 0.32449(10) 0.43306(18) 0.01079(7) 0.0313(3) Uani 1 1 d .
H9 H 0.3847 0.4647 -0.0146 0.038 Uiso 1 1 calc R
C10 C 0.23699(11) 0.54260(17) 0.00562(7) 0.0304(3) Uani 1 1 d .
C11 C 0.14854(10) 0.49866(17) 0.04220(7) 0.0285(3) Uani 1 1 d .
H11 H 0.0887 0.5716 0.0394 0.034 Uiso 1 1 calc R
C12 C 0.42628(11) 0.1712(2) 0.05181(9) 0.0429(4) Uani 1 1 d .
H12A H 0.4732 0.2156 0.0152 0.064 Uiso 1 1 calc R
H12B H 0.4069 0.0526 0.0393 0.064 Uiso 1 1 calc R
H12C H 0.4623 0.1746 0.1014 0.064 Uiso 1 1 calc R
C13 C 0.23984(12) 0.70334(19) -0.04089(8) 0.0398(3) Uani 1 1 d .
H13A H 0.3085 0.7128 -0.0623 0.060 Uiso 0.50 1 calc PR
H13B H 0.2285 0.8036 -0.0096 0.060 Uiso 0.50 1 calc PR
H13C H 0.1844 0.6980 -0.0810 0.060 Uiso 0.50 1 calc PR
H13D H 0.1724 0.7635 -0.0396 0.060 Uiso 0.50 1 calc PR
H13E H 0.2524 0.6726 -0.0923 0.060 Uiso 0.50 1 calc PR
H13F H 0.2966 0.7782 -0.0209 0.060 Uiso 0.50 1 calc PR
C14 C -0.04246(10) 0.00025(16) 0.20726(7) 0.0263(3) Uani 1 1 d .
C15 C -0.11682(11) -0.05107(17) 0.15139(7) 0.0298(3) Uani 1 1 d .
C16 C -0.22292(11) -0.03938(17) 0.16567(8) 0.0328(3) Uani 1 1 d .
H16 H -0.2743 -0.0717 0.1278 0.039 Uiso 1 1 calc R
C17 C -0.25598(11) 0.01765(17) 0.23309(8) 0.0328(3) Uani 1 1 d .
C18 C -0.17994(11) 0.06337(17) 0.28812(8) 0.0320(3) Uani 1 1 d .
H18 H -0.2015 0.0995 0.3352 0.038 Uiso 1 1 calc R
C19 C -0.07304(10) 0.05771(16) 0.27619(7) 0.0290(3) Uani 1 1 d .
C20 C 0.00743(12) 0.1161(2) 0.33543(8) 0.0404(3) Uani 1 1 d .
H20A H 0.0781 0.1031 0.3174 0.061 Uiso 0.50 1 calc PR
H20B H 0.0015 0.0464 0.3802 0.061 Uiso 0.50 1 calc PR
H20C H -0.0049 0.2369 0.3472 0.061 Uiso 0.50 1 calc PR
H20D H -0.0283 0.1545 0.3791 0.061 Uiso 0.50 1 calc PR
H20E H 0.0483 0.2112 0.3164 0.061 Uiso 0.50 1 calc PR
H20F H 0.0547 0.0207 0.3494 0.061 Uiso 0.50 1 calc PR
C21 C -0.08462(13) -0.1197(2) 0.07818(8) 0.0411(4) Uani 1 1 d .
H21A H -0.0077 -0.1188 0.0776 0.062 Uiso 0.50 1 calc PR
H21B H -0.1147 -0.0475 0.0377 0.062 Uiso 0.50 1 calc PR
H21C H -0.1105 -0.2374 0.0715 0.062 Uiso 0.50 1 calc PR
H21D H -0.1475 -0.1503 0.0470 0.062 Uiso 0.50 1 calc PR
H21E H -0.0406 -0.2216 0.0868 0.062 Uiso 0.50 1 calc PR
H21F H -0.0448 -0.0318 0.0531 0.062 Uiso 0.50 1 calc PR
C22 C -0.37129(12) 0.0317(2) 0.24687(11) 0.0484(4) Uani 1 1 d .
H22A H -0.4134 -0.0059 0.2025 0.073 Uiso 0.50 1 calc PR
H22B H -0.3884 0.1511 0.2580 0.073 Uiso 0.50 1 calc PR
H22C H -0.3870 -0.0412 0.2891 0.073 Uiso 0.50 1 calc PR
H22D H -0.3792 0.0753 0.2972 0.073 Uiso 0.50 1 calc PR
H22E H -0.4041 -0.0817 0.2417 0.073 Uiso 0.50 1 calc PR
H22F H -0.4055 0.1105 0.2106 0.073 Uiso 0.50 1 calc PR

loop_
_atom_site_aniso_label
_atom_site_aniso_U_11
_atom_site_aniso_U_22
_atom_site_aniso_U_33
_atom_site_aniso_U_23
_atom_site_aniso_U_13
_atom_site_aniso_U_12
N1 0.0272(6) 0.0298(6) 0.0308(6) 0.0061(4) 0.0043(4) 0.0040(4)
N2 0.0243(5) 0.0287(5) 0.0252(5) 0.0023(4) 0.0024(4) 0.0050(4)
C1 0.0248(6) 0.0293(6) 0.0219(6) -0.0017(5) 0.0016(5) 0.0011(5)
C2 0.0346(7) 0.0321(7) 0.0422(8) 0.0098(6) 0.0042(6) 0.0057(6)
C3 0.0333(7) 0.0386(8) 0.0414(8) 0.0125(6) 0.0009(6) 0.0078(6)
C4 0.0316(7) 0.0336(7) 0.0363(7) 0.0059(6) 0.0029(6) 0.0099(6)
C5 0.0270(6) 0.0276(6) 0.0212(6) -0.0008(5) -0.0002(5) 0.0018(5)
C6 0.0262(6) 0.0278(6) 0.0217(6) -0.0027(5) -0.0008(5) 0.0019(5)
C7 0.0246(6) 0.0288(6) 0.0273(6) 0.0006(5) 0.0016(5) 0.0032(5)
C8 0.0260(6) 0.0358(7) 0.0255(6) -0.0011(5) 0.0023(5) 0.0021(5)
C9 0.0297(7) 0.0373(7) 0.0271(6) 0.0020(5) 0.0041(5) -0.0025(5)
C10 0.0347(7) 0.0305(7) 0.0257(6) 0.0002(5) -0.0001(5) -0.0016(5)
C11 0.0292(7) 0.0278(6) 0.0281(7) -0.0007(5) -0.0006(5) 0.0033(5)
C12 0.0316(7) 0.0510(9) 0.0473(9) 0.0107(7) 0.0132(6) 0.0104(7)
C13 0.0451(8) 0.0346(7) 0.0399(8) 0.0073(6) 0.0030(6) -0.0015(6)
C14 0.0255(6) 0.0254(6) 0.0282(6) 0.0041(5) 0.0030(5) 0.0007(5)
C15 0.0341(7) 0.0257(6) 0.0293(7) 0.0030(5) -0.0010(5) 0.0009(5)
C16 0.0302(7) 0.0286(6) 0.0387(7) 0.0036(6) -0.0052(6) -0.0028(5)
C17 0.0279(7) 0.0242(6) 0.0466(8) 0.0049(6) 0.0048(6) -0.0010(5)
C18 0.0339(7) 0.0287(6) 0.0343(7) 0.0005(6) 0.0100(6) -0.0008(5)
C19 0.0318(7) 0.0260(6) 0.0292(7) 0.0015(5) 0.0026(5) -0.0019(5)
C20 0.0400(8) 0.0498(9) 0.0313(7) -0.0059(7) 0.0009(6) -0.0035(7)
C21 0.0461(9) 0.0450(8) 0.0316(7) -0.0061(6) -0.0024(6) 0.0025(7)
C22 0.0294(8) 0.0458(9) 0.0708(11) 0.0005(8) 0.0081(7) -0.0005(7)

loop_
_atom_type_symbol
_atom_type_description
_atom_type_scat_dispersion_real
_atom_type_scat_dispersion_imag
_atom_type_scat_source
C C 0.0033 0.0016 'International Tables Vol C Tables 4.2.6.8 and 6.1.1.4'
N N 0.0061 0.0033 'International Tables Vol C Tables 4.2.6.8 and 6.1.1.4'
H H 0.0000 0.0000 'International Tables Vol C Tables 4.2.6.8 and 6.1.1.4'

loop_
_geom_angle_atom_site_label_1
_geom_angle_atom_site_label_2
_geom_angle_atom_site_label_3
_geom_angle
C1 N1 C14 118.66(10)
C1 N1 C2 120.49(11)
C14 N1 C2 118.72(10)
C1 N2 C5 108.31(10)
C1 N2 C4 122.94(11)
C5 N2 C4 128.74(10)
C7 C1 N1 129.76(11)
C7 C1 N2 110.19(11)
N1 C1 N2 119.98(11)
N1 C2 C3 109.77(11)
N1 C2 H2A 109.7
C3 C2 H2A 109.7
N1 C2 H2B 109.7
C3 C2 H2B 109.7
H2A C2 H2B 108.2
C2 C3 C4 111.19(12)
C2 C3 H3A 109.4
C4 C3 H3A 109.4
C2 C3 H3B 109.4
C4 C3 H3B 109.4
H3A C3 H3B 108.0
N2 C4 C3 109.96(11)
N2 C4 H4A 109.7
C3 C4 H4A 109.7
N2 C4 H4B 109.7
C3 C4 H4B 109.7
H4A C4 H4B 108.2
N2 C5 C8 131.29(11)
N2 C5 C6 106.98(11)
C8 C5 C6 121.68(12)
C11 C6 C5 119.52(12)
C11 C6 C7 132.80(12)
C5 C6 C7 107.64(11)
C1 C7 C6 106.87(11)
C1 C7 H7 126.6
C6 C7 H7 126.6
C9 C8 C5 116.17(12)
C9 C8 C12 119.08(12)
C5 C8 C12 124.75(12)
C8 C9 C10 123.71(12)
C8 C9 H9 118.1
C10 C9 H9 118.1
C11 C10 C9 118.99(12)
C11 C10 C13 121.23(12)
C9 C10 C13 119.77(12)
C10 C11 C6 119.92(12)
C10 C11 H11 120.0
C6 C11 H11 120.0
C8 C12 H12A 109.5
C8 C12 H12B 109.5
H12A C12 H12B 109.5
C8 C12 H12C 109.5
H12A C12 H12C 109.5
H12B C12 H12C 109.5
C10 C13 H13A 109.5
C10 C13 H13B 109.5
H13A C13 H13B 109.5
C10 C13 H13C 109.5
H13A C13 H13C 109.5
H13B C13 H13C 109.5
C10 C13 H13D 109.5
H13A C13 H13D 141.1
H13B C13 H13D 56.3
H13C C13 H13D 56.3
C10 C13 H13E 109.5
H13A C13 H13E 56.3
H13B C13 H13E 141.1
H13C C13 H13E 56.3
H13D C13 H13E 109.5
C10 C13 H13F 109.5
H13A C13 H13F 56.3
H13B C13 H13F 56.3
H13C C13 H13F 141.1
H13D C13 H13F 109.5
H13E C13 H13F 109.5
C15 C14 C19 121.23(12)
C15 C14 N1 120.39(11)
C19 C14 N1 118.37(11)
C16 C15 C14 118.03(12)
C16 C15 C21 120.32(12)
C14 C15 C21 121.65(12)
C17 C16 C15 122.26(13)
C17 C16 H16 118.9
C15 C16 H16 118.9
C16 C17 C18 118.22(12)
C16 C17 C22 121.30(14)
C18 C17 C22 120.47(14)
C17 C18 C19 121.82(12)
C17 C18 H18 119.1
C19 C18 H18 119.1
C18 C19 C14 118.40(12)
C18 C19 C20 120.74(12)
C14 C19 C20 120.84(12)
C19 C20 H20A 109.5
C19 C20 H20B 109.5
H20A C20 H20B 109.5
C19 C20 H20C 109.5
H20A C20 H20C 109.5
H20B C20 H20C 109.5
C19 C20 H20D 109.5
H20A C20 H20D 141.1
H20B C20 H20D 56.3
H20C C20 H20D 56.3
C19 C20 H20E 109.5
H20A C20 H20E 56.3
H20B C20 H20E 141.1
H20C C20 H20E 56.3
H20D C20 H20E 109.5
C19 C20 H20F 109.5
H20A C20 H20F 56.3
H20B C20 H20F 56.3
H20C C20 H20F 141.1
H20D C20 H20F 109.5
H20E C20 H20F 109.5
C15 C21 H21A 109.5
C15 C21 H21B 109.5
H21A C21 H21B 109.5
C15 C21 H21C 109.5
H21A C21 H21C 109.5
H21B C21 H21C 109.5
C15 C21 H21D 109.5
H21A C21 H21D 141.1
H21B C21 H21D 56.3
H21C C21 H21D 56.3
C15 C21 H21E 109.5
H21A C21 H21E 56.3
H21B C21 H21E 141.1
H21C C21 H21E 56.3
H21D C21 H21E 109.5
C15 C21 H21F 109.5
H21A C21 H21F 56.3
H21B C21 H21F 56.3
H21C C21 H21F 141.1
H21D C21 H21F 109.5
H21E C21 H21F 109.5
C17 C22 H22A 109.5
C17 C22 H22B 109.5
H22A C22 H22B 109.5
C17 C22 H22C 109.5
H22A C22 H22C 109.5
H22B C22 H22C 109.5
C17 C22 H22D 109.5
H22A C22 H22D 141.1
H22B C22 H22D 56.3
H22C C22 H22D 56.3
C17 C22 H22E 109.5
H22A C22 H22E 56.3
H22B C22 H22E 141.1
H22C C22 H22E 56.3
H22D C22 H22E 109.5
C17 C22 H22F 109.5
H22A C22 H22F 56.3
H22B C22 H22F 56.3
H22C C22 H22F 141.1
H22D C22 H22F 109.5
H22E C22 H22F 109.5

loop_
_geom_bond_atom_site_label_1
_geom_bond_atom_site_label_2
_geom_bond_distance
N1 C1 1.3755(16)
N1 C14 1.4364(16)
N1 C2 1.4579(17)
N2 C1 1.3858(16)
N2 C5 1.3997(16)
N2 C4 1.4604(16)
C1 C7 1.3724(18)
C2 C3 1.505(2)
C2 H2A 0.9900
C2 H2B 0.9900
C3 C4 1.5128(19)
C3 H3A 0.9900
C3 H3B 0.9900
C4 H4A 0.9900
C4 H4B 0.9900
C5 C8 1.4007(18)
C5 C6 1.4199(17)
C6 C11 1.4011(18)
C6 C7 1.4291(18)
C7 H7 0.9500
C8 C9 1.3929(19)
C8 C12 1.5132(19)
C9 C10 1.4027(19)
C9 H9 0.9500
C10 C11 1.3827(19)
C10 C13 1.5093(19)
C11 H11 0.9500
C12 H12A 0.9800
C12 H12B 0.9800
C12 H12C 0.9800
C13 H13A 0.9800
C13 H13B 0.9800
C13 H13C 0.9800
C13 H13D 0.9800
C13 H13E 0.9800
C13 H13F 0.9800
C14 C15 1.3978(18)
C14 C19 1.3982(18)
C15 C16 1.3939(19)
C15 C21 1.5036(19)
C16 C17 1.383(2)
C16 H16 0.9500
C17 C18 1.390(2)
C17 C22 1.5083(19)
C18 C19 1.3919(18)
C18 H18 0.9500
C19 C20 1.5044(19)
C20 H20A 0.9800
C20 H20B 0.9800
C20 H20C 0.9800
C20 H20D 0.9800
C20 H20E 0.9800
C20 H20F 0.9800
C21 H21A 0.9800
C21 H21B 0.9800
C21 H21C 0.9800
C21 H21D 0.9800
C21 H21E 0.9800
C21 H21F 0.9800
C22 H22A 0.9800
C22 H22B 0.9800
C22 H22C 0.9800
C22 H22D 0.9800
C22 H22E 0.9800
C22 H22F 0.9800

loop_
_geom_torsion_atom_site_label_1
_geom_torsion_atom_site_label_2
_geom_torsion_atom_site_label_3
_geom_torsion_atom_site_label_4
_geom_torsion
C14 N1 C1 C7 11.7(2)
C2 N1 C1 C7 174.92(13)
C14 N1 C1 N2 -171.62(11)
C2 N1 C1 N2 -8.43(18)
C5 N2 C1 C7 -0.94(14)
C4 N2 C1 C7 179.02(11)
C5 N2 C1 N1 -178.20(11)
C4 N2 C1 N1 1.76(18)
C1 N1 C2 C3 35.89(18)
C14 N1 C2 C3 -160.93(12)
N1 C2 C3 C4 -56.76(16)
C1 N2 C4 C3 -23.21(17)
C5 N2 C4 C3 156.74(12)
C2 C3 C4 N2 50.25(16)
C1 N2 C5 C8 -176.55(13)
C4 N2 C5 C8 3.5(2)
C1 N2 C5 C6 0.85(13)
C4 N2 C5 C6 -179.11(12)
N2 C5 C6 C11 -178.75(11)
C8 C5 C6 C11 -1.05(18)
N2 C5 C6 C7 -0.46(13)
C8 C5 C6 C7 177.24(11)
N1 C1 C7 C6 177.55(12)
N2 C1 C7 C6 0.64(14)
C11 C6 C7 C1 177.87(13)
C5 C6 C7 C1 -0.11(14)
N2 C5 C8 C9 177.86(12)
C6 C5 C8 C9 0.79(18)
N2 C5 C8 C12 -1.5(2)
C6 C5 C8 C12 -178.59(13)
C5 C8 C9 C10 -0.25(19)
C12 C8 C9 C10 179.16(13)
C8 C9 C10 C11 0.0(2)
C8 C9 C10 C13 -178.62(13)
C9 C10 C11 C6 -0.21(19)
C13 C10 C11 C6 178.36(12)
C5 C6 C11 C10 0.73(18)
C7 C6 C11 C10 -177.05(13)
C1 N1 C14 C15 75.51(16)
C2 N1 C14 C15 -87.97(15)
C1 N1 C14 C19 -105.68(14)
C2 N1 C14 C19 90.83(15)
C19 C14 C15 C16 1.56(19)
N1 C14 C15 C16 -179.67(11)
C19 C14 C15 C21 -177.53(12)
N1 C14 C15 C21 1.24(19)
C14 C15 C16 C17 -1.25(19)
C21 C15 C16 C17 177.85(13)
C15 C16 C17 C18 -0.4(2)
C15 C16 C17 C22 179.10(13)
C16 C17 C18 C19 1.9(2)
C22 C17 C18 C19 -177.66(13)
C17 C18 C19 C14 -1.56(19)
C17 C18 C19 C20 176.98(13)
C15 C14 C19 C18 -0.20(19)
N1 C14 C19 C18 -179.00(11)
C15 C14 C19 C20 -178.74(13)
N1 C14 C19 C20 2.47(19)
